data_4129245
loop_
_publ_author_name
'Mbofana, Curren T.'
'Miller, Scott J.'

_publ_section_title
;
 Diastereo- and enantioselective addition of anilide-functionalized
 allenoates to N-acylimines catalyzed by a pyridylalanine-based peptide.
;
_journal_issue 8
_journal_name_full 'Journal of the American Chemical Society'
_journal_page_first 3285
_journal_page_last 3292
_journal_paper_doi 10.1021/ja412996f
_journal_volume 136
_journal_year 2014
_chemical_formula_moiety 'C27 H31 Br N2 O5'
_chemical_formula_sum 'C27 H31 Br N2 O5'
_chemical_formula_weight 543.45
_space_group_crystal_system triclinic
_space_group_IT_number 2
_space_group_name_Hall '-P 1'
_space_group_name_H-M_alt 'P -1'
_atom_sites_solution_hydrogens geom
_atom_sites_solution_primary direct
_atom_sites_solution_secondary difmap
_audit_creation_date 2013-06-18
_audit_creation_method
;
  Olex2 1.2
  (compiled Apr 23 2013 17:59:47, GUI svn.r4466)
;
_cell_angle_alpha 91.596(7)
_cell_angle_beta 111.824(8)
_cell_angle_gamma 96.479(7)
_cell_formula_units_Z 2
_cell_length_a 10.3367(3)
_cell_length_b 11.7642(3)
_cell_length_c 12.4129(9)
_cell_measurement_reflns_used 15737
_cell_measurement_temperature 293
_cell_measurement_theta_max 63.8
_cell_measurement_theta_min 3.8
_cell_volume 1388.32(14)
_computing_cell_refinement 'CrystalClear-SM Expert 2.0 r12 (Rigaku, 2011)'
_computing_data_collection 'CrystalClear-SM Expert 2.0 r12 (Rigaku, 2011)'
_computing_data_reduction 'CrystalClear-SM Expert 2.0 r12 (Rigaku, 2011)'
_computing_molecular_graphics
;
O. V. Dolomanov, L. J. Bourhis, R. J. Gildea, J. A. K. Howard and H. Puschmann,
OLEX2: a complete structure solution, refinement and analysis program.
J. Appl. Cryst. (2009). 42, 339-341.
;
_computing_publication_material
;
O. V. Dolomanov, L. J. Bourhis, R. J. Gildea, J. A. K. Howard and H. Puschmann,
OLEX2: a complete structure solution, refinement and analysis program.
J. Appl. Cryst. (2009). 42, 339-341.
;
_computing_structure_refinement 'SHELXL-97 (Sheldrick, 2008)'
_computing_structure_solution 'SHELXS-97 (Sheldrick, 2008)'
_diffrn_ambient_temperature 293
_diffrn_detector CCD
_diffrn_detector_area_resol_mean 22.2
_diffrn_measured_fraction_theta_full 0.990
_diffrn_measured_fraction_theta_max 0.990
_diffrn_measurement_details
;
scan:
	Number of images: 90
	           Slice: -48.0000 - 132.0000
	     Image width: 2.0000
	        Exp time: 2.0000
	   Rotation axis: Omega
	           Omega: 0.0000
	           Kappa: 0.0000
	             Phi: 0.0000
	             XTD: 42.2762
	          2theta: 41.1828
scan:
	Number of images: 90
	           Slice: 0.0000 - 180.0000
	     Image width: 2.0000
	        Exp time: 15.0000
	   Rotation axis: Omega
	           Omega: 0.0000
	           Kappa: 0.0000
	             Phi: 0.0000
	             XTD: 42.2762
	          2theta: 89.1828
scan:
	Number of images: 90
	           Slice: -48.0000 - 132.0000
	     Image width: 2.0000
	        Exp time: 2.0000
	   Rotation axis: Omega
	           Omega: 0.0000
	           Kappa: 0.0000
	             Phi: 180.0000
	             XTD: 42.2762
	          2theta: 41.1828
scan:
	Number of images: 90
	           Slice: 0.0000 - 180.0000
	     Image width: 2.0000
	        Exp time: 15.0000
	   Rotation axis: Omega
	           Omega: 0.0000
	           Kappa: 0.0000
	             Phi: 180.0000
	             XTD: 42.2762
	          2theta: 89.1828
scan:
	Number of images: 90
	           Slice: -48.0000 - 132.0000
	     Image width: 2.0000
	        Exp time: 2.0000
	   Rotation axis: Omega
	           Omega: 0.0000
	           Kappa: 54.0000
	             Phi: 220.0000
	             XTD: 42.2762
	          2theta: 41.1828
scan:
	Number of images: 90
	           Slice: 0.0000 - 180.0000
	     Image width: 2.0000
	        Exp time: 15.0000
	   Rotation axis: Omega
	           Omega: 0.0000
	           Kappa: 54.0000
	             Phi: 50.0000
	             XTD: 42.2762
	          2theta: 89.1828
scan:
	Number of images: 90
	           Slice: 0.0000 - 180.0000
	     Image width: 2.0000
	        Exp time: 15.0000
	   Rotation axis: Omega
	           Omega: 0.0000
	           Kappa: 54.0000
	             Phi: 125.0000
	             XTD: 42.2762
	          2theta: 89.1828
scan:
	Number of images: 90
	           Slice: -48.0000 - 132.0000
	     Image width: 2.0000
	        Exp time: 2.0000
	   Rotation axis: Omega
	           Omega: 0.0000
	           Kappa: 54.0000
	             Phi: 55.0000
	             XTD: 42.2762
	          2theta: 41.1828
scan:
	Number of images: 90
	           Slice: 0.0000 - 180.0000
	     Image width: 2.0000
	        Exp time: 15.0000
	   Rotation axis: Omega
	           Omega: 0.0000
	           Kappa: 54.0000
	             Phi: 225.0000
	             XTD: 42.2762
	          2theta: 89.1828
scan:
	Number of images: 90
	           Slice: 0.0000 - 180.0000
	     Image width: 2.0000
	        Exp time: 15.0000
	   Rotation axis: Omega
	           Omega: 0.0000
	           Kappa: 54.0000
	             Phi: 300.0000
	             XTD: 42.2762
	          2theta: 89.1828
scan:
	Number of images: 90
	           Slice: 0.0000 - 180.0000
	     Image width: 2.0000
	        Exp time: 15.0000
	   Rotation axis: Omega
	           Omega: 0.0000
	           Kappa: 54.0000
	             Phi: 250.0000
	             XTD: 42.2762
	          2theta: 89.1828
scan:
	Number of images: 90
	           Slice: -48.0000 - 132.0000
	     Image width: 2.0000
	        Exp time: 2.0000
	   Rotation axis: Omega
	           Omega: 0.0000
	           Kappa: 54.0000
	             Phi: 320.0000
	             XTD: 42.2762
	          2theta: 41.1828
scan:
	Number of images: 90
	           Slice: -48.0000 - 132.0000
	     Image width: 2.0000
	        Exp time: 2.0000
	   Rotation axis: Omega
	           Omega: 0.0000
	           Kappa: 54.0000
	             Phi: 110.0000
	             XTD: 42.2762
	          2theta: 41.1828
scan:
	Number of images: 90
	           Slice: 0.0000 - 180.0000
	     Image width: 2.0000
	        Exp time: 15.0000
	   Rotation axis: Omega
	           Omega: 0.0000
	           Kappa: 54.0000
	             Phi: 150.0000
	             XTD: 42.2762
	          2theta: 89.1828
scan:
	Number of images: 90
	           Slice: 0.0000 - 180.0000
	     Image width: 2.0000
	        Exp time: 15.0000
	   Rotation axis: Omega
	           Omega: 0.0000
	           Kappa: 54.0000
	             Phi: 75.0000
	             XTD: 42.2762
	          2theta: 89.1828
scan:
	Number of images: 90
	           Slice: 0.0000 - 180.0000
	     Image width: 2.0000
	        Exp time: 15.0000
	   Rotation axis: Omega
	           Omega: 0.0000
	           Kappa: 54.0000
	             Phi: 350.0000
	             XTD: 42.2762
	          2theta: 89.1828
scan:
	Number of images: 90
	           Slice: -48.0000 - 132.0000
	     Image width: 2.0000
	        Exp time: 2.0000
	   Rotation axis: Omega
	           Omega: 0.0000
	           Kappa: 54.0000
	             Phi: 0.0000
	             XTD: 42.2762
	          2theta: 41.1828
scan:
	Number of images: 90
	           Slice: -48.0000 - 132.0000
	     Image width: 2.0000
	        Exp time: 2.0000
	   Rotation axis: Omega
	           Omega: 0.0000
	           Kappa: 54.0000
	             Phi: 275.0000
	             XTD: 42.2762
	          2theta: 41.1828
scan:
	Number of images: 90
	           Slice: 0.0000 - 180.0000
	     Image width: 2.0000
	        Exp time: 15.0000
	   Rotation axis: Omega
	           Omega: 0.0000
	           Kappa: 54.0000
	             Phi: 25.0000
	             XTD: 42.2762
	          2theta: 89.1828
scan:
	Number of images: 90
	           Slice: 0.0000 - 180.0000
	     Image width: 2.0000
	        Exp time: 15.0000
	   Rotation axis: Omega
	           Omega: 0.0000
	           Kappa: 54.0000
	             Phi: 175.0000
	             XTD: 42.2762
	          2theta: 89.1828
scan:
	Number of images: 90
	           Slice: 0.0000 - 180.0000
	     Image width: 2.0000
	        Exp time: 15.0000
	   Rotation axis: Omega
	           Omega: 0.0000
	           Kappa: 54.0000
	             Phi: 0.0000
	             XTD: 42.2762
	          2theta: 89.1828
scan:
	Number of images: 90
	           Slice: 0.0000 - 180.0000
	     Image width: 2.0000
	        Exp time: 15.0000
	   Rotation axis: Omega
	           Omega: 0.0000
	           Kappa: 54.0000
	             Phi: 325.0000
	             XTD: 42.2762
	          2theta: 89.1828
scan:
	Number of images: 90
	           Slice: -48.0000 - 132.0000
	     Image width: 2.0000
	        Exp time: 2.0000
	   Rotation axis: Omega
	           Omega: 0.0000
	           Kappa: 54.0000
	             Phi: 165.0000
	             XTD: 42.2762
	          2theta: 41.1828
scan:
	Number of images: 90
	           Slice: 0.0000 - 180.0000
	     Image width: 2.0000
	        Exp time: 15.0000
	   Rotation axis: Omega
	           Omega: 0.0000
	           Kappa: 54.0000
	             Phi: 275.0000
	             XTD: 42.2762
	          2theta: 89.1828
scan:
	Number of images: 90
	           Slice: 0.0000 - 180.0000
	     Image width: 2.0000
	        Exp time: 15.0000
	   Rotation axis: Omega
	           Omega: 0.0000
	           Kappa: 54.0000
	             Phi: 100.0000
	             XTD: 42.2762
	          2theta: 89.1828
scan:
	Number of images: 90
	           Slice: 0.0000 - 180.0000
	     Image width: 2.0000
	        Exp time: 15.0000
	   Rotation axis: Omega
	           Omega: 0.0000
	           Kappa: 54.0000
	             Phi: 200.0000
	             XTD: 42.2762
	          2theta: 89.1828
;
_diffrn_measurement_device
;
AFC11 (Left): Eulerian 3 circle
;
_diffrn_measurement_device_type 'Rigaku Saturn 944+ CCD'
_diffrn_measurement_method \w
_diffrn_measurement_specimen_support Unknown
_diffrn_orient_matrix_type FS_PROCESS
_diffrn_orient_matrix_UB_11 0.095766
_diffrn_orient_matrix_UB_12 0.013622
_diffrn_orient_matrix_UB_13 0.063118
_diffrn_orient_matrix_UB_21 0.009369
_diffrn_orient_matrix_UB_22 -0.083208
_diffrn_orient_matrix_UB_23 -0.007790
_diffrn_orient_matrix_UB_31 0.042377
_diffrn_orient_matrix_UB_32 0.015871
_diffrn_orient_matrix_UB_33 -0.059412
_diffrn_radiation_monochromator confocal
_diffrn_radiation_type CuK\a
_diffrn_radiation_wavelength 1.54178
_diffrn_reflns_av_R_equivalents 0.1514
_diffrn_reflns_av_unetI/netI 0.0956
_diffrn_reflns_limit_h_max 12
_diffrn_reflns_limit_h_min -12
_diffrn_reflns_limit_k_max 13
_diffrn_reflns_limit_k_min -13
_diffrn_reflns_limit_l_max 14
_diffrn_reflns_limit_l_min -14
_diffrn_reflns_number 47221
_diffrn_reflns_theta_full 63.68
_diffrn_reflns_theta_max 63.68
_diffrn_reflns_theta_min 3.79
_diffrn_source 'Rotating Anode'
_diffrn_source_current 30.0
_diffrn_source_power 1.2
_diffrn_source_voltage 40.0
_diffrn_standards_decay_% 0
_diffrn_standards_interval_count 0
_diffrn_standards_interval_time 0
_diffrn_standards_number 0
_exptl_absorpt_coefficient_mu 2.321
_exptl_absorpt_correction_T_max 1.000
_exptl_absorpt_correction_T_min 0.763
_exptl_absorpt_correction_type multi-scan
_exptl_absorpt_process_details 'Jacobson, R (1998) Private Communication'
_exptl_crystal_colour colourless
_exptl_crystal_colour_primary colourless
_exptl_crystal_density_diffrn 1.300
_exptl_crystal_density_method 'not measured'
_exptl_crystal_description Block
_exptl_crystal_F_000 564
_exptl_crystal_size_max 0.1
_exptl_crystal_size_mid 0.1
_exptl_crystal_size_min 0.05
_refine_diff_density_max 0.264
_refine_diff_density_min -0.647
_refine_diff_density_rms 0.072
_refine_ls_extinction_method none
_refine_ls_goodness_of_fit_ref 1.109
_refine_ls_hydrogen_treatment constr
_refine_ls_matrix_type full
_refine_ls_number_parameters 392
_refine_ls_number_reflns 4510
_refine_ls_number_restraints 164
_refine_ls_restrained_S_all 1.096
_refine_ls_R_factor_all 0.0675
_refine_ls_R_factor_gt 0.0602
_refine_ls_shift/su_max 0.011
_refine_ls_shift/su_mean 0.001
_refine_ls_structure_factor_coef Fsqd
_refine_ls_weighting_details 'calc w=1/[\s^2^(Fo^2^)+(0.1002P)^2^+0.0823P] where P=(Fo^2^+2Fc^2^)/3'
_refine_ls_weighting_scheme calc
_refine_ls_wR_factor_gt 0.1685
_refine_ls_wR_factor_ref 0.1782
_reflns_number_gt 3514
_reflns_number_total 4510
_reflns_threshold_expression >2sigma(I)
_cod_data_source_file ja412996f_si_002.cif
_cod_data_source_block 00713055
_cod_original_cell_volume 1388.32(11)
_cod_database_code 4129245
_olex2_refinement_description
;
1. Fixed Uiso
 At 1.2 times of:
  All C(H) groups, All N(H) groups
 At 1.5 times of:
  All C(H,H,H) groups
2. Restrained distances
 N2-H2A = N1-H1
 0.91 with sigma of 0.02
3. Rigid bond restraints
 C12, C11
 with sigma for 1-2 distances of 0.01 and sigma for 1-3 distances of 0.01
 C24, C25, C27, C26, C27A, C24A, C26A, C25A
 with sigma for 1-2 distances of 0.01 and sigma for 1-3 distances of 0.01
 C10, C12, C11, C11A, C10A, C12A
 with sigma for 1-2 distances of 0.01 and sigma for 1-3 distances of 0.01
4. Uiso/Uaniso restraints and constraints
C12 \\sim C11: within 1.7A with sigma of 0.04 and sigma for terminal atoms of 0.08
C26 \\sim C24 \\sim C25 \\sim C27 \\sim C27A \\sim C26A \\sim C24A \\sim C25A: within 1.7A with sigma of 0.04 and sigma for terminal atoms of 0.08
C10 \\sim C12 \\sim C11 \\sim C11A \\sim C10A \\sim C12A: within 1.7A with sigma of 0.04 and sigma for terminal atoms of 0.08
5. Others
 Sof(C26A)=Sof(H26D)=Sof(H26E)=Sof(H26F)=Sof(C24A)=Sof(C27A)=Sof(H27D)=
 Sof(H27E)=Sof(H27F)=Sof(C25A)=Sof(H25D)=Sof(H25E)=Sof(H25F)=1-FVAR(1)
 Sof(C24)=Sof(C25)=Sof(H25A)=Sof(H25B)=Sof(H25C)=Sof(C27)=Sof(H27A)=Sof(H27B)=
 Sof(H27C)=Sof(C26)=Sof(H26A)=Sof(H26B)=Sof(H26C)=FVAR(1)
 Sof(C11A)=Sof(H11D)=Sof(H11E)=Sof(H11F)=Sof(C10A)=Sof(H10A)=Sof(C12A)=
 Sof(H12D)=Sof(H12E)=Sof(H12F)=1-FVAR(2)
 Sof(C10)=Sof(H10)=Sof(C12)=Sof(H12A)=Sof(H12B)=Sof(H12C)=Sof(C11)=Sof(H11A)=
 Sof(H11B)=Sof(H11C)=FVAR(2)
6.a Ternary CH refined with riding coordinates:
 C7(H7), C10(H10), C10A(H10A)
6.b Aromatic/amide H refined with riding coordinates:
 C3(H3), C5(H5), C6(H6), C2(H2), N1(H1), N2(H2A), C18(H18), C19(H19), C20(H20),
  C21(H21), C22(H22)
6.c Idealised Me refined as rotating group:
 C15(H15A,H15B,H15C), C25(H25A,H25B,H25C), C27(H27A,H27B,H27C), C26(H26A,H26B,
 H26C), C12(H12A,H12B,H12C), C11(H11A,H11B,H11C), C26A(H26D,H26E,H26F),
 C27A(H27D,H27E,H27F), C25A(H25D,H25E,H25F), C11A(H11D,H11E,H11F), C12A(H12D,
 H12E,H12F)
;

loop_
_space_group_symop_id
_space_group_symop_operation_xyz
1 'x, y, z'
2 '-x, -y, -z'

loop_
_atom_site_label
_atom_site_type_symbol
_atom_site_fract_x
_atom_site_fract_y
_atom_site_fract_z
_atom_site_U_iso_or_equiv
_atom_site_adp_type
_atom_site_occupancy
_atom_site_symmetry_multiplicity
_atom_site_calc_flag
_atom_site_refinement_flags
_atom_site_disorder_assembly
_atom_site_disorder_group
Br1 Br 0.16216(5) 0.60787(4) 0.18315(5) 0.1281(3) Uani 1 1 d . . .
C3 C 0.5577(4) 0.7641(3) 0.2306(4) 0.0981(11) Uani 1 1 d . . .
H3 H 0.6431 0.7392 0.2394 0.118 Uiso 1 1 calc R . .
C4 C 0.5485(3) 0.8802(2) 0.2301(2) 0.0638(6) Uani 1 1 d . . .
C5 C 0.4207(4) 0.9123(3) 0.2189(3) 0.0853(9) Uani 1 1 d . . .
H5 H 0.4115 0.9900 0.2204 0.102 Uiso 1 1 calc R . .
C6 C 0.3062(4) 0.8339(3) 0.2057(4) 0.0981(10) Uani 1 1 d . . .
H6 H 0.2207 0.8581 0.1977 0.118 Uiso 1 1 calc R . .
C1 C 0.3194(4) 0.7195(3) 0.2044(3) 0.0835(8) Uani 1 1 d . . .
C2 C 0.4453(4) 0.6846(3) 0.2186(4) 0.1086(12) Uani 1 1 d . . .
H2 H 0.4548 0.6069 0.2202 0.130 Uiso 1 1 calc R . .
N1 N 0.6382(2) 1.07464(17) 0.20005(19) 0.0683(6) Uani 1 1 d D . .
H1 H 0.5554 1.0766 0.1486 0.082 Uiso 1 1 calc RD . .
C8 C 0.7823(3) 0.9195(2) 0.2068(2) 0.0616(6) Uani 1 1 d . . .
C7 C 0.6769(3) 0.9671(2) 0.2491(2) 0.0633(6) Uani 1 1 d . . .
H7 H 0.7244 0.9841 0.3334 0.076 Uiso 1 1 calc R . .
C13 C 0.9011(3) 0.8945(2) 0.2809(2) 0.0649(6) Uani 1 1 d . . .
O1 O 0.6314(2) 0.9160(2) 0.00874(16) 0.0843(6) Uani 1 1 d . . .
O2 O 0.8433(2) 0.8583(2) 0.05280(16) 0.0896(7) Uani 1 1 d . . .
C15 C 1.0247(4) 0.7494(3) 0.4028(3) 0.0871(9) Uani 1 1 d . . .
H15A H 0.9327 0.7059 0.3744 0.131 Uiso 1 1 calc R . .
H15B H 1.0625 0.7548 0.4863 0.131 Uiso 1 1 calc R . .
H15C H 1.0851 0.7118 0.3747 0.131 Uiso 1 1 calc R . .
C14 C 1.0151(3) 0.8677(2) 0.3604(2) 0.0675(7) Uani 1 1 d . . .
C9 C 0.7416(3) 0.8982(2) 0.0789(2) 0.0669(7) Uani 1 1 d . A .
C10 C 0.770(5) 0.792(4) -0.074(3) 0.099(8) Uani 0.207(19) 1 d PU A 1
H10 H 0.6706 0.8011 -0.1149 0.118 Uiso 0.207(19) 1 calc PR A 1
N2 N 1.1320(2) 1.0634(2) 0.3919(2) 0.0752(6) Uani 1 1 d D . .
H2A H 1.0474 1.0796 0.3623 0.090 Uiso 1 1 calc RD . .
O3 O 1.2584(2) 0.9179(2) 0.4626(2) 0.0970(7) Uani 1 1 d . . .
C17 C 1.2401(3) 1.1556(3) 0.4170(2) 0.0746(8) Uani 1 1 d . . .
C18 C 1.2032(3) 1.2652(3) 0.4141(3) 0.0842(9) Uani 1 1 d . . .
H18 H 1.1106 1.2754 0.4002 0.101 Uiso 1 1 calc R . .
C19 C 1.3032(4) 1.3595(3) 0.4318(4) 0.1027(11) Uani 1 1 d . . .
H19 H 1.2778 1.4330 0.4289 0.123 Uiso 1 1 calc R . .
C20 C 1.4402(4) 1.3447(4) 0.4535(4) 0.1121(13) Uani 1 1 d . . .
H20 H 1.5075 1.4083 0.4658 0.135 Uiso 1 1 calc R . .
C21 C 1.4781(4) 1.2365(4) 0.4572(4) 0.1086(12) Uani 1 1 d . . .
H21 H 1.5709 1.2268 0.4713 0.130 Uiso 1 1 calc R . .
C22 C 1.3795(3) 1.1428(3) 0.4401(3) 0.0931(10) Uani 1 1 d . . .
H22 H 1.4063 1.0697 0.4440 0.112 Uiso 1 1 calc R . .
C16 C 1.1467(3) 0.9520(3) 0.4093(2) 0.0736(7) Uani 1 1 d . . .
O4 O 0.6697(2) 1.25822(15) 0.17642(19) 0.0856(6) Uani 1 1 d . . .
O5 O 0.84846(18) 1.17741(15) 0.30703(17) 0.0754(5) Uani 1 1 d . . .
C23 C 0.7300(3) 1.1708(2) 0.2340(2) 0.0645(6) Uani 1 1 d . B .
C24 C 0.732(2) 1.3898(17) 0.191(2) 0.052(3) Uani 0.41(4) 1 d PU B 1
C25 C 0.732(4) 1.412(2) 0.315(2) 0.106(6) Uani 0.41(4) 1 d PU B 1
H25A H 0.6392 1.3895 0.3138 0.159 Uiso 0.41(4) 1 calc PR B 1
H25B H 0.7593 1.4925 0.3391 0.159 Uiso 0.41(4) 1 calc PR B 1
H25C H 0.7971 1.3687 0.3684 0.159 Uiso 0.41(4) 1 calc PR B 1
C27 C 0.626(3) 1.453(2) 0.104(2) 0.099(4) Uani 0.41(4) 1 d PU B 1
H27A H 0.6383 1.4484 0.0305 0.149 Uiso 0.41(4) 1 calc PR B 1
H27B H 0.6406 1.5325 0.1316 0.149 Uiso 0.41(4) 1 calc PR B 1
H27C H 0.5330 1.4198 0.0930 0.149 Uiso 0.41(4) 1 calc PR B 1
C26 C 0.881(2) 1.4079(16) 0.193(3) 0.112(6) Uani 0.41(4) 1 d PU B 1
H26A H 0.9409 1.3703 0.2568 0.169 Uiso 0.41(4) 1 calc PR B 1
H26B H 0.9141 1.4886 0.2032 0.169 Uiso 0.41(4) 1 calc PR B 1
H26C H 0.8817 1.3765 0.1213 0.169 Uiso 0.41(4) 1 calc PR B 1
C12 C 0.870(6) 0.873(3) -0.101(3) 0.130(13) Uani 0.207(19) 1 d PU A 1
H12A H 0.8515 0.9498 -0.0905 0.195 Uiso 0.207(19) 1 calc PR A 1
H12B H 0.8600 0.8570 -0.1799 0.195 Uiso 0.207(19) 1 calc PR A 1
H12C H 0.9639 0.8648 -0.0496 0.195 Uiso 0.207(19) 1 calc PR A 1
C11 C 0.802(3) 0.678(3) -0.078(3) 0.103(7) Uani 0.207(19) 1 d PU A 1
H11A H 0.8988 0.6760 -0.0299 0.155 Uiso 0.207(19) 1 calc PR A 1
H11B H 0.7861 0.6533 -0.1569 0.155 Uiso 0.207(19) 1 calc PR A 1
H11C H 0.7430 0.6280 -0.0506 0.155 Uiso 0.207(19) 1 calc PR A 1
C26A C 0.8565(19) 1.369(2) 0.1551(17) 0.124(4) Uani 0.59(4) 1 d PU B 2
H26D H 0.9354 1.3351 0.2051 0.185 Uiso 0.59(4) 1 calc PR B 2
H26E H 0.8866 1.4476 0.1473 0.185 Uiso 0.59(4) 1 calc PR B 2
H26F H 0.8182 1.3278 0.0799 0.185 Uiso 0.59(4) 1 calc PR B 2
C24A C 0.745(2) 1.3644(15) 0.2074(18) 0.071(3) Uani 0.59(4) 1 d PU B 2
C27A C 0.637(2) 1.4303(18) 0.1233(17) 0.117(5) Uani 0.59(4) 1 d PU B 2
H27D H 0.5984 1.3894 0.0479 0.175 Uiso 0.59(4) 1 calc PR B 2
H27E H 0.6815 1.5050 0.1180 0.175 Uiso 0.59(4) 1 calc PR B 2
H27F H 0.5630 1.4383 0.1510 0.175 Uiso 0.59(4) 1 calc PR B 2
C25A C 0.794(3) 1.4173(14) 0.3258(14) 0.117(4) Uani 0.59(4) 1 d PU B 2
H25D H 0.7193 1.4076 0.3541 0.175 Uiso 0.59(4) 1 calc PR B 2
H25E H 0.8242 1.4976 0.3261 0.175 Uiso 0.59(4) 1 calc PR B 2
H25F H 0.8718 1.3813 0.3751 0.175 Uiso 0.59(4) 1 calc PR B 2
C11A C 0.7384(16) 0.7132(11) -0.1013(10) 0.163(5) Uani 0.793(19) 1 d PU A 2
H11D H 0.7900 0.6600 -0.0504 0.245 Uiso 0.793(19) 1 calc PR A 2
H11E H 0.7235 0.6900 -0.1803 0.245 Uiso 0.793(19) 1 calc PR A 2
H11F H 0.6493 0.7141 -0.0940 0.245 Uiso 0.793(19) 1 calc PR A 2
C10A C 0.8192(9) 0.8294(8) -0.0694(8) 0.086(2) Uani 0.793(19) 1 d PU A 2
H10A H 0.7629 0.8842 -0.1177 0.103 Uiso 0.793(19) 1 calc PR A 2
C12A C 0.9601(9) 0.8403(8) -0.0807(6) 0.120(2) Uani 0.793(19) 1 d PU A 2
H12D H 0.9979 0.9198 -0.0725 0.179 Uiso 0.793(19) 1 calc PR A 2
H12E H 0.9492 0.8074 -0.1557 0.179 Uiso 0.793(19) 1 calc PR A 2
H12F H 1.0232 0.8004 -0.0211 0.179 Uiso 0.793(19) 1 calc PR A 2

loop_
_atom_site_aniso_label
_atom_site_aniso_U_11
_atom_site_aniso_U_22
_atom_site_aniso_U_33
_atom_site_aniso_U_23
_atom_site_aniso_U_13
_atom_site_aniso_U_12
Br1 0.1183(4) 0.1114(4) 0.1660(6) 0.0065(3) 0.0773(4) -0.0218(3)
C3 0.086(2) 0.0620(17) 0.148(3) 0.0087(18) 0.045(2) 0.0160(15)
C4 0.0686(15) 0.0595(14) 0.0575(13) -0.0008(10) 0.0166(11) 0.0114(11)
C5 0.085(2) 0.0689(17) 0.106(2) 0.0105(16) 0.0390(17) 0.0180(15)
C6 0.087(2) 0.095(2) 0.123(3) 0.021(2) 0.048(2) 0.0195(18)
C1 0.091(2) 0.0781(19) 0.086(2) 0.0031(15) 0.0420(16) -0.0018(15)
C2 0.108(3) 0.0610(17) 0.171(4) 0.004(2) 0.068(3) 0.0091(17)
N1 0.0611(11) 0.0519(11) 0.0690(13) -0.0020(9) -0.0021(10) 0.0101(9)
C8 0.0614(13) 0.0528(12) 0.0559(13) -0.0034(10) 0.0054(11) 0.0096(10)
C7 0.0642(14) 0.0563(13) 0.0540(13) -0.0029(10) 0.0036(10) 0.0133(11)
C13 0.0679(15) 0.0596(13) 0.0566(14) -0.0025(10) 0.0112(12) 0.0109(11)
O1 0.0653(11) 0.1085(15) 0.0604(10) 0.0000(10) 0.0002(9) 0.0207(10)
O2 0.0869(14) 0.1139(17) 0.0597(11) -0.0066(10) 0.0112(10) 0.0410(13)
C15 0.097(2) 0.0748(18) 0.0769(18) 0.0121(14) 0.0142(16) 0.0256(16)
C14 0.0667(15) 0.0715(16) 0.0550(13) 0.0024(11) 0.0094(11) 0.0209(12)
C9 0.0669(15) 0.0622(14) 0.0574(14) -0.0022(11) 0.0074(12) 0.0104(11)
C10 0.12(2) 0.099(17) 0.082(13) -0.017(13) 0.038(15) 0.036(14)
N2 0.0548(12) 0.0742(14) 0.0810(15) -0.0021(11) 0.0064(10) 0.0148(10)
O3 0.0658(12) 0.1001(15) 0.1046(16) 0.0185(12) 0.0030(11) 0.0280(11)
C17 0.0622(15) 0.0816(18) 0.0659(16) -0.0049(13) 0.0072(12) 0.0151(13)
C18 0.0625(15) 0.0846(19) 0.094(2) -0.0103(16) 0.0164(14) 0.0131(14)
C19 0.082(2) 0.080(2) 0.134(3) -0.013(2) 0.031(2) 0.0064(16)
C20 0.074(2) 0.095(3) 0.149(4) -0.012(2) 0.027(2) -0.0017(18)
C21 0.0629(18) 0.106(3) 0.143(3) 0.000(2) 0.0243(19) 0.0086(18)
C22 0.0670(17) 0.088(2) 0.114(3) 0.0007(18) 0.0207(17) 0.0193(15)
C16 0.0662(16) 0.0862(19) 0.0585(14) 0.0007(13) 0.0088(12) 0.0236(14)
O4 0.0706(11) 0.0547(11) 0.1004(14) 0.0063(9) -0.0034(10) 0.0086(9)
O5 0.0585(10) 0.0650(10) 0.0796(12) -0.0062(9) 0.0001(9) 0.0089(8)
C23 0.0613(14) 0.0534(13) 0.0670(15) -0.0032(11) 0.0101(12) 0.0119(10)
C24 0.059(5) 0.021(6) 0.068(6) 0.024(5) 0.011(4) 0.016(5)
C25 0.149(16) 0.087(9) 0.091(8) 0.005(6) 0.048(10) 0.039(11)
C27 0.097(6) 0.062(11) 0.126(9) 0.062(7) 0.017(6) 0.037(7)
C26 0.079(7) 0.072(8) 0.198(18) 0.012(8) 0.068(9) 0.002(6)
C12 0.17(3) 0.107(15) 0.094(17) -0.011(13) 0.034(17) 0.006(17)
C11 0.118(16) 0.099(12) 0.113(15) -0.003(12) 0.062(13) 0.036(11)
C26A 0.114(8) 0.116(11) 0.146(9) 0.041(8) 0.055(7) 0.005(7)
C24A 0.079(5) 0.035(6) 0.093(6) 0.033(4) 0.021(4) 0.020(4)
C27A 0.119(7) 0.050(7) 0.146(9) 0.054(5) 0.004(6) 0.021(4)
C25A 0.141(11) 0.060(4) 0.124(6) -0.012(4) 0.022(7) 0.012(7)
C11A 0.191(10) 0.148(9) 0.148(8) -0.080(7) 0.085(8) -0.040(7)
C10A 0.087(5) 0.098(5) 0.062(3) -0.008(3) 0.016(3) 0.019(4)
C12A 0.108(5) 0.157(6) 0.104(4) -0.017(4) 0.052(4) 0.022(4)

loop_
_atom_type_symbol
_atom_type_description
_atom_type_scat_dispersion_real
_atom_type_scat_dispersion_imag
_atom_type_scat_source
C C 0.0181 0.0091 'International Tables Vol C Tables 4.2.6.8 and 6.1.1.4'
H H 0.0000 0.0000 'International Tables Vol C Tables 4.2.6.8 and 6.1.1.4'
Br Br -0.6763 1.2805 'International Tables Vol C Tables 4.2.6.8 and 6.1.1.4'
N N 0.0311 0.0180 'International Tables Vol C Tables 4.2.6.8 and 6.1.1.4'
O O 0.0492 0.0322 'International Tables Vol C Tables 4.2.6.8 and 6.1.1.4'

loop_
_geom_angle_atom_site_label_1
_geom_angle_atom_site_label_2
_geom_angle_atom_site_label_3
_geom_angle
C2 C3 C4 122.0(3)
C3 C4 C7 120.9(2)
C5 C4 C3 116.6(3)
C5 C4 C7 122.4(2)
C6 C5 C4 122.3(3)
C1 C6 C5 119.1(3)
C6 C1 Br1 120.4(3)
C2 C1 Br1 119.3(3)
C2 C1 C6 120.3(3)
C1 C2 C3 119.7(3)
C23 N1 C7 120.75(19)
C13 C8 C7 120.6(2)
C13 C8 C9 121.7(2)
C9 C8 C7 117.6(2)
C4 C7 C8 112.61(19)
N1 C7 C4 111.85(19)
N1 C7 C8 111.9(2)
C8 C13 C14 175.6(3)
C9 O2 C10 106.9(14)
C9 O2 C10A 119.2(4)
C10A O2 C10 22.8(15)
C13 C14 C15 122.1(3)
C13 C14 C16 121.4(3)
C16 C14 C15 116.4(2)
O1 C9 C8 123.5(3)
O1 C9 O2 124.5(2)
O2 C9 C8 112.0(2)
C12 C10 O2 83(3)
C11 C10 O2 114(3)
C11 C10 C12 111(3)
C16 N2 C17 127.0(2)
C18 C17 N2 117.4(2)
C18 C17 C22 118.7(3)
C22 C17 N2 123.9(3)
C19 C18 C17 120.3(3)
C20 C19 C18 120.0(3)
C21 C20 C19 120.2(4)
C22 C21 C20 120.1(3)
C21 C22 C17 120.8(3)
N2 C16 C14 116.5(2)
O3 C16 C14 119.5(3)
O3 C16 N2 124.0(3)
C23 O4 C24 128.7(9)
C23 O4 C24A 117.1(8)
C24A O4 C24 11.7(13)
N1 C23 O4 109.5(2)
O5 C23 N1 124.7(2)
O5 C23 O4 125.8(2)
C25 C24 O4 95.2(19)
C27 C24 O4 108.8(18)
C27 C24 C25 110.8(17)
C27 C24 C26 116(2)
C26 C24 O4 112.8(13)
C26 C24 C25 110.7(18)
O4 C24A C26A 106.8(15)
O4 C24A C27A 97.8(15)
O4 C24A C25A 122.2(18)
C26A C24A C27A 101.7(15)
C25A C24A C26A 114.3(16)
C25A C24A C27A 111.0(13)
O2 C10A C11A 107.0(7)
O2 C10A C12A 107.9(5)
C11A C10A C12A 114.7(8)

loop_
_geom_bond_atom_site_label_1
_geom_bond_atom_site_label_2
_geom_bond_distance
Br1 C1 1.902(3)
C3 C4 1.380(4)
C3 C2 1.366(5)
C4 C5 1.374(4)
C4 C7 1.519(4)
C5 C6 1.371(5)
C6 C1 1.368(5)
C1 C2 1.359(5)
N1 C7 1.452(3)
N1 C23 1.338(3)
C8 C7 1.524(4)
C8 C13 1.303(3)
C8 C9 1.489(4)
C13 C14 1.303(3)
O1 C9 1.194(3)
O2 C9 1.337(4)
O2 C10 1.60(4)
O2 C10A 1.466(9)
C15 C14 1.502(4)
C14 C16 1.501(4)
C10 C12 1.46(5)
C10 C11 1.42(4)
N2 C17 1.403(4)
N2 C16 1.350(4)
O3 C16 1.218(3)
C17 C18 1.383(4)
C17 C22 1.388(4)
C18 C19 1.381(5)
C19 C20 1.372(5)
C20 C21 1.370(5)
C21 C22 1.368(5)
O4 C23 1.346(3)
O4 C24 1.59(2)
O4 C24A 1.358(19)
O5 C23 1.216(3)
C24 C25 1.56(3)
C24 C27 1.508(15)
C24 C26 1.52(3)
C26A C24A 1.52(3)
C24A C27A 1.519(12)
C24A C25A 1.46(2)
C11A C10A 1.480(11)
C10A C12A 1.506(10)
